data_4336730
loop_
_publ_author_name
'Kun Chen'
'Jan W. Bats'
'Michael Schmittel'

_publ_section_title
;
 Iridium-Based Lab-on-a-Molecule for Hg2+ and ClO- with Two Distinct
 Light-Up Emissions
;
_journal_name_full 'Inorganic Chemistry'
_journal_page_first 12863
_journal_page_last 12865
_journal_paper_doi 10.1021/ic401983h
_journal_volume 52
_journal_year 2013
_chemical_formula_moiety 'C36 H26 Ir N6 O2, F6 P, C2 H3 N'
_chemical_formula_sum 'C38 H29 F6 Ir N7 O2 P'
_chemical_formula_weight 952.85
_chemical_name_systematic
; 
 ? 
;
_space_group_IT_number 15
_symmetry_cell_setting monoclinic
_symmetry_space_group_name_Hall '-C 2yc'
_symmetry_space_group_name_H-M 'C 1 2/c 1'
_atom_sites_solution_hydrogens geom
_atom_sites_solution_primary direct
_atom_sites_solution_secondary difmap
_audit_creation_method SHELXL-97
_cell_angle_alpha 90.00
_cell_angle_beta 103.6580(10)
_cell_angle_gamma 90.00
_cell_formula_units_Z 4
_cell_length_a 13.3214(12)
_cell_length_b 15.8998(15)
_cell_length_c 17.4795(16)
_cell_measurement_reflns_used 5559
_cell_measurement_temperature 181(2)
_cell_measurement_theta_max 25
_cell_measurement_theta_min 3
_cell_volume 3597.6(6)
_computing_cell_refinement 'SAINT (Siemens, 1995)'
_computing_data_collection 'SMART (Siemens, 1995)'
_computing_data_reduction 'SAINT (Siemens, 1995)'
_computing_publication_material 'SHELXL-97 (Sheldrick, 2008)'
_computing_structure_refinement 'SHELXL-97 (Sheldrick, 2008)'
_computing_structure_solution 'SHELXS-97 (Sheldrick, 2008)'
_diffrn_ambient_temperature 181(2)
_diffrn_measured_fraction_theta_full 0.987
_diffrn_measured_fraction_theta_max 0.957
_diffrn_measurement_device_type SIEMENS_SMART_1K_CCD
_diffrn_measurement_method \w
_diffrn_radiation_monochromator graphite
_diffrn_radiation_source 'normal-focus sealed tube'
_diffrn_radiation_type MoK\a
_diffrn_radiation_wavelength 0.71073
_diffrn_reflns_av_R_equivalents 0.0867
_diffrn_reflns_av_sigmaI/netI 0.0885
_diffrn_reflns_limit_h_max 16
_diffrn_reflns_limit_h_min -16
_diffrn_reflns_limit_k_max 20
_diffrn_reflns_limit_k_min -20
_diffrn_reflns_limit_l_max 21
_diffrn_reflns_limit_l_min -21
_diffrn_reflns_number 15658
_diffrn_reflns_theta_full 26.00
_diffrn_reflns_theta_max 26.69
_diffrn_reflns_theta_min 2.03
_diffrn_standards_number none
_exptl_absorpt_coefficient_mu 3.833
_exptl_absorpt_correction_T_max 0.795
_exptl_absorpt_correction_T_min 0.573
_exptl_absorpt_correction_type multi-scan
_exptl_absorpt_process_details 'SADABS (Sheldrick, 2000)'
_exptl_crystal_colour orange
_exptl_crystal_density_diffrn 1.759
_exptl_crystal_description rod
_exptl_crystal_F_000 1872
_exptl_crystal_size_max 0.40
_exptl_crystal_size_mid 0.13
_exptl_crystal_size_min 0.06
_refine_diff_density_max 1.541
_refine_diff_density_min -1.697
_refine_diff_density_rms 0.180
_refine_ls_extinction_method none
_refine_ls_goodness_of_fit_ref 1.214
_refine_ls_hydrogen_treatment constr
_refine_ls_matrix_type full
_refine_ls_number_parameters 289
_refine_ls_number_reflns 3635
_refine_ls_number_restraints 0
_refine_ls_restrained_S_all 1.214
_refine_ls_R_factor_all 0.0774
_refine_ls_R_factor_gt 0.0578
_refine_ls_shift/su_max 0.001
_refine_ls_shift/su_mean 0.000
_refine_ls_structure_factor_coef Fsqd
_refine_ls_weighting_details 'calc w=1/[\s^2^(Fo^2^)+(0.01P)^2^+14P] where P=(Fo^2^+2Fc^2^)/3'
_refine_ls_weighting_scheme calc
_refine_ls_wR_factor_gt 0.0917
_refine_ls_wR_factor_ref 0.0972
_reflns_number_gt 3139
_reflns_number_total 3635
_reflns_threshold_expression I>2\s(I)
_cod_data_source_file ic401983h_si_002.cif
_cod_data_source_block aldoxime
_cod_original_sg_symbol_H-M 'C 2/c'
_cod_database_code 4336730

loop_
_symmetry_equiv_pos_as_xyz
'x, y, z'
'x, -y, z+1/2'
'x+1/2, y+1/2, z'
'x+1/2, -y+1/2, z+1/2'
'-x, -y, -z'
'-x, y, -z-1/2'
'-x+1/2, -y+1/2, -z'
'-x+1/2, y+1/2, -z-1/2'

loop_
_atom_site_label
_atom_site_type_symbol
_atom_site_fract_x
_atom_site_fract_y
_atom_site_fract_z
_atom_site_U_iso_or_equiv
_atom_site_adp_type
_atom_site_occupancy
_atom_site_symmetry_multiplicity
_atom_site_calc_flag
_atom_site_refinement_flags
_atom_site_disorder_assembly
_atom_site_disorder_group
Ir1 Ir 0.5000 0.59229(2) 0.2500 0.01802(13) Uani 1 2 d S . .
N2 N 0.6432(4) 0.5849(3) 0.3248(3) 0.0226(13) Uani 1 1 d . . .
P1 P 0.1247(7) 0.6402(5) 0.3692(3) 0.0388(14) Uani 0.50 1 d P A 1
N1 N 0.4582(4) 0.6975(3) 0.3129(3) 0.0212(13) Uani 1 1 d . . .
C17 C 0.4716(5) 0.5032(4) 0.3229(4) 0.0186(15) Uani 1 1 d . . .
C15 C 0.3719(6) 0.4017(4) 0.3825(4) 0.0267(16) Uani 1 1 d . . .
C13 C 0.5517(6) 0.4239(5) 0.4431(4) 0.039(2) Uani 1 1 d . . .
H13A H 0.6110 0.4116 0.4838 0.047 Uiso 1 1 calc R . .
N3 N 0.2632(5) 0.3107(3) 0.4348(3) 0.0249(13) Uani 1 1 d . . .
O1 O 0.1619(4) 0.2800(3) 0.4246(3) 0.0403(14) Uani 1 1 d . . .
H1B H 0.1595 0.2463 0.4612 0.060 Uiso 1 1 calc R . .
C2 C 0.3907(6) 0.7690(5) 0.4101(5) 0.041(2) Uani 1 1 d . . .
H2A H 0.3602 0.7654 0.4539 0.049 Uiso 1 1 calc R . .
C8 C 0.8215(6) 0.6216(4) 0.3706(4) 0.0307(18) Uani 1 1 d . . .
H8A H 0.8794 0.6525 0.3631 0.037 Uiso 1 1 calc R . .
C12 C 0.5576(5) 0.4831(4) 0.3853(4) 0.0223(16) Uani 1 1 d . . .
C5 C 0.4775(6) 0.7746(4) 0.2831(4) 0.0261(16) Uani 1 1 d . . .
C1 C 0.4167(6) 0.6963(4) 0.3739(4) 0.0284(17) Uani 1 1 d . . .
H1A H 0.4035 0.6432 0.3945 0.034 Uiso 1 1 calc R . .
C18 C 0.2720(6) 0.3627(4) 0.3809(4) 0.0286(17) Uani 1 1 d . . .
H18A H 0.2136 0.3760 0.3398 0.034 Uiso 1 1 calc R . .
C7 C 0.7272(6) 0.6290(4) 0.3189(4) 0.0301(18) Uani 1 1 d . . .
H7A H 0.7206 0.6676 0.2765 0.036 Uiso 1 1 calc R . .
C11 C 0.6525(5) 0.5293(4) 0.3863(4) 0.0222(15) Uani 1 1 d . . .
C16 C 0.3790(6) 0.4600(4) 0.3245(4) 0.0239(16) Uani 1 1 d . . .
H16A H 0.3189 0.4714 0.2842 0.029 Uiso 1 1 calc R . .
F1 F 0.1744(9) 0.7068(7) 0.3215(6) 0.050(3) Uani 0.50 1 d P A 1
F5 F 0.0358(8) 0.6198(5) 0.2937(5) 0.043(2) Uani 0.50 1 d P . 1
C10 C 0.7461(5) 0.5216(4) 0.4413(4) 0.0269(16) Uani 1 1 d . . .
H10A H 0.7519 0.4839 0.4843 0.032 Uiso 1 1 calc R . .
F3 F 0.0549(8) 0.7110(6) 0.3944(6) 0.051(3) Uani 0.50 1 d P A 1
C9 C 0.8304(6) 0.5678(5) 0.4341(4) 0.0336(19) Uani 1 1 d . . .
H9A H 0.8940 0.5630 0.4723 0.040 Uiso 1 1 calc R . .
C6 C 0.4790(7) 0.9273(4) 0.2806(5) 0.043(2) Uani 1 1 d . . .
H6A H 0.4644 0.9796 0.3019 0.052 Uiso 1 1 calc R . .
C3 C 0.4105(7) 0.8454(5) 0.3808(5) 0.044(2) Uani 1 1 d . . .
H3A H 0.3941 0.8954 0.4050 0.053 Uiso 1 1 calc R . .
C4 C 0.4546(7) 0.8513(4) 0.3159(5) 0.036(2) Uani 1 1 d . . .
C14 C 0.4596(6) 0.3834(5) 0.4411(4) 0.036(2) Uani 1 1 d . . .
H14A H 0.4560 0.3425 0.4800 0.043 Uiso 1 1 calc R . .
F2 F 0.0778(7) 0.5733(6) 0.4210(5) 0.047(2) Uani 0.50 1 d P A 1
F4 F 0.1953(8) 0.5691(6) 0.3485(6) 0.064(3) Uani 0.50 1 d P A 1
F6 F 0.2148(7) 0.6613(6) 0.4478(5) 0.048(2) Uani 0.50 1 d P A 1
C20 C 0.087(2) 0.7725(13) 0.3017(13) 0.089(8) Uani 0.50 1 d P B 2
H20A H 0.1005 0.7556 0.2512 0.133 Uiso 0.50 1 calc PR B 2
H20B H 0.1257 0.8238 0.3205 0.133 Uiso 0.50 1 calc PR B 2
H20C H 0.0128 0.7832 0.2949 0.133 Uiso 0.50 1 calc PR B 2
C19 C 0.117(2) 0.7097(14) 0.3554(18) 0.085(8) Uani 0.50 1 d P B 2
N4 N 0.137(2) 0.6474(19) 0.3951(12) 0.0388(14) Uani 0.50 1 d P B 2

loop_
_atom_site_aniso_label
_atom_site_aniso_U_11
_atom_site_aniso_U_22
_atom_site_aniso_U_33
_atom_site_aniso_U_23
_atom_site_aniso_U_13
_atom_site_aniso_U_12
Ir1 0.0202(2) 0.01655(19) 0.01939(19) 0.000 0.00882(15) 0.000
N2 0.029(4) 0.020(3) 0.020(3) -0.003(2) 0.009(2) -0.003(3)
P1 0.042(3) 0.048(3) 0.027(4) -0.009(3) 0.009(3) 0.000(2)
N1 0.023(4) 0.024(3) 0.017(3) 0.002(2) 0.007(3) 0.004(3)
C17 0.020(4) 0.014(3) 0.025(3) -0.003(3) 0.011(3) 0.000(3)
C15 0.029(4) 0.021(3) 0.032(4) -0.003(3) 0.010(3) 0.001(4)
C13 0.030(5) 0.046(5) 0.038(4) 0.020(4) 0.003(4) -0.001(4)
N3 0.021(4) 0.023(3) 0.031(3) -0.004(2) 0.008(3) -0.005(3)
O1 0.028(3) 0.051(3) 0.042(3) 0.012(3) 0.007(3) -0.017(3)
C2 0.041(6) 0.047(5) 0.039(5) -0.011(4) 0.019(4) 0.014(4)
C8 0.020(5) 0.031(4) 0.042(5) -0.002(3) 0.008(4) -0.003(3)
C12 0.026(4) 0.020(4) 0.021(3) -0.001(3) 0.007(3) -0.002(3)
C5 0.030(5) 0.016(3) 0.031(4) 0.004(3) 0.005(3) 0.002(3)
C1 0.032(5) 0.031(4) 0.024(4) -0.003(3) 0.010(3) 0.003(3)
C18 0.027(5) 0.036(4) 0.023(4) 0.008(3) 0.005(3) -0.005(3)
C7 0.031(5) 0.028(4) 0.035(4) -0.001(3) 0.013(4) -0.004(3)
C11 0.019(4) 0.027(4) 0.021(3) 0.001(3) 0.006(3) 0.007(3)
C16 0.026(4) 0.022(4) 0.025(4) -0.001(3) 0.009(3) 0.002(3)
F1 0.044(7) 0.055(7) 0.057(6) -0.004(5) 0.021(5) -0.005(6)
F5 0.054(7) 0.031(5) 0.041(5) -0.011(4) 0.006(5) -0.007(4)
C10 0.018(4) 0.033(4) 0.029(4) 0.003(3) 0.005(3) 0.002(3)
F3 0.051(7) 0.043(6) 0.068(7) -0.024(5) 0.029(6) -0.001(5)
C9 0.022(5) 0.044(5) 0.030(4) -0.004(3) -0.002(3) 0.005(3)
C6 0.042(6) 0.022(4) 0.061(6) -0.012(3) 0.003(4) 0.006(4)
C3 0.040(6) 0.042(5) 0.049(5) -0.018(4) 0.006(4) 0.015(4)
C4 0.043(6) 0.025(4) 0.041(5) -0.007(3) 0.009(4) 0.003(4)
C14 0.032(5) 0.037(4) 0.039(4) 0.019(3) 0.009(4) -0.007(4)
F2 0.037(6) 0.057(6) 0.046(5) 0.016(4) 0.008(4) -0.010(5)
F4 0.068(8) 0.059(7) 0.074(7) 0.001(5) 0.037(6) 0.029(6)
F6 0.038(6) 0.069(7) 0.031(5) -0.004(5) 0.000(5) -0.012(5)
C20 0.14(3) 0.053(13) 0.083(16) -0.032(13) 0.038(16) -0.036(16)
C19 0.10(2) 0.032(13) 0.13(3) -0.021(15) 0.04(2) -0.012(14)
N4 0.042(3) 0.048(3) 0.027(4) -0.009(3) 0.009(3) 0.000(2)

loop_
_atom_type_symbol
_atom_type_description
_atom_type_scat_dispersion_real
_atom_type_scat_dispersion_imag
_atom_type_scat_source
C C 0.0033 0.0016 'International Tables Vol C Tables 4.2.6.8 and 6.1.1.4'
H H 0.0000 0.0000 'International Tables Vol C Tables 4.2.6.8 and 6.1.1.4'
N N 0.0061 0.0033 'International Tables Vol C Tables 4.2.6.8 and 6.1.1.4'
O O 0.0106 0.0060 'International Tables Vol C Tables 4.2.6.8 and 6.1.1.4'
F F 0.0171 0.0103 'International Tables Vol C Tables 4.2.6.8 and 6.1.1.4'
P P 0.1023 0.0942 'International Tables Vol C Tables 4.2.6.8 and 6.1.1.4'
Ir Ir -1.4442 7.9887 'International Tables Vol C Tables 4.2.6.8 and 6.1.1.4'

loop_
_geom_angle_atom_site_label_1
_geom_angle_atom_site_label_2
_geom_angle_atom_site_label_3
_geom_angle
_geom_angle_site_symmetry_1
_geom_angle_site_symmetry_3
C17 Ir1 C17 89.8(3) 6_656 .
C17 Ir1 N2 80.8(2) 6_656 6_656
C17 Ir1 N2 94.5(2) . 6_656
C17 Ir1 N2 94.5(2) 6_656 .
C17 Ir1 N2 80.8(2) . .
N2 Ir1 N2 173.4(3) 6_656 .
C17 Ir1 N1 96.6(2) 6_656 6_656
C17 Ir1 N1 171.6(2) . 6_656
N2 Ir1 N1 91.9(2) 6_656 6_656
N2 Ir1 N1 93.3(2) . 6_656
C17 Ir1 N1 171.6(2) 6_656 .
C17 Ir1 N1 96.6(2) . .
N2 Ir1 N1 93.3(2) 6_656 .
N2 Ir1 N1 91.9(2) . .
N1 Ir1 N1 77.6(3) 6_656 .
C7 N2 C11 118.2(6) . .
C7 N2 Ir1 126.0(5) . .
C11 N2 Ir1 115.8(4) . .
F4 P1 F1 90.7(7) . .
F4 P1 F5 91.8(6) . .
F1 P1 F5 91.3(6) . .
F4 P1 F3 177.3(7) . .
F1 P1 F3 91.0(7) . .
F5 P1 F3 90.3(7) . .
F4 P1 F2 89.2(7) . .
F1 P1 F2 177.6(7) . .
F5 P1 F2 91.1(6) . .
F3 P1 F2 89.0(6) . .
F4 P1 F6 88.9(7) . .
F1 P1 F6 89.5(6) . .
F5 P1 F6 179.0(7) . .
F3 P1 F6 89.1(6) . .
F2 P1 F6 88.2(5) . .
C1 N1 C5 118.2(6) . .
C1 N1 Ir1 127.9(5) . .
C5 N1 Ir1 113.9(4) . .
C16 C17 C12 115.0(6) . .
C16 C17 Ir1 130.7(5) . .
C12 C17 Ir1 114.2(5) . .
C14 C15 C16 119.1(7) . .
C14 C15 C18 121.9(6) . .
C16 C15 C18 119.0(6) . .
C14 C13 C12 119.8(7) . .
C18 N3 O1 112.5(6) . .
C3 C2 C1 118.3(7) . .
C7 C8 C9 118.3(7) . .
C13 C12 C17 122.4(6) . .
C13 C12 C11 121.8(6) . .
C17 C12 C11 115.8(6) . .
N1 C5 C4 122.5(6) . .
N1 C5 C5 117.3(3) . 6_656
C4 C5 C5 120.2(4) . 6_656
N1 C1 C2 123.5(7) . .
N3 C18 C15 120.0(7) . .
N2 C7 C8 123.7(7) . .
N2 C11 C10 119.9(6) . .
N2 C11 C12 113.4(6) . .
C10 C11 C12 126.7(6) . .
C15 C16 C17 123.0(7) . .
C9 C10 C11 120.7(7) . .
C10 C9 C8 119.1(7) . .
C6 C6 C4 122.2(4) 6_656 .
C2 C3 C4 121.2(7) . .
C3 C4 C5 116.3(7) . .
C3 C4 C6 126.1(7) . .
C5 C4 C6 117.6(7) . .
C13 C14 C15 120.6(6) . .
N4 C19 C20 172(3) . .

loop_
_geom_bond_atom_site_label_1
_geom_bond_atom_site_label_2
_geom_bond_distance
_geom_bond_site_symmetry_2
Ir1 C17 2.000(6) 6_656
Ir1 C17 2.000(6) .
Ir1 N2 2.045(6) 6_656
Ir1 N2 2.045(6) .
Ir1 N1 2.147(5) 6_656
Ir1 N1 2.147(5) .
N2 C7 1.345(9) .
N2 C11 1.375(8) .
P1 F4 1.567(12) .
P1 F1 1.585(14) .
P1 F5 1.585(11) .
P1 F3 1.587(12) .
P1 F2 1.617(12) .
P1 F6 1.630(11) .
N1 C1 1.311(8) .
N1 C5 1.380(8) .
C17 C16 1.418(9) .
C17 C12 1.419(9) .
C15 C14 1.389(10) .
C15 C16 1.393(9) .
C15 C18 1.463(10) .
C13 C14 1.379(10) .
C13 C12 1.397(9) .
N3 C18 1.280(8) .
N3 O1 1.406(7) .
C2 C3 1.368(11) .
C2 C1 1.401(9) .
C8 C7 1.369(10) .
C8 C9 1.383(10) .
C12 C11 1.459(9) .
C5 C4 1.411(9) .
C5 C5 1.424(13) 6_656
C11 C10 1.388(9) .
C10 C9 1.372(10) .
C6 C6 1.320(16) 6_656
C6 C4 1.428(10) .
C3 C4 1.399(11) .
C20 C19 1.36(3) .
C19 N4 1.20(4) .

loop_
_geom_hbond_atom_site_label_D
_geom_hbond_atom_site_label_H
_geom_hbond_atom_site_label_A
_geom_hbond_distance_DH
_geom_hbond_distance_HA
_geom_hbond_distance_DA
_geom_hbond_angle_DHA
_geom_hbond_site_symmetry_A
O1 H1B N3 0.84 2.07 2.821(7) 147.7 7_556

loop_
_geom_torsion_atom_site_label_1
_geom_torsion_atom_site_label_2
_geom_torsion_atom_site_label_3
_geom_torsion_atom_site_label_4
_geom_torsion
_geom_torsion_site_symmetry_1
_geom_torsion_site_symmetry_4
C17 Ir1 N2 C7 89.2(6) 6_656 .
C17 Ir1 N2 C7 178.3(6) . .
N1 Ir1 N2 C7 -7.7(6) 6_656 .
N1 Ir1 N2 C7 -85.3(5) . .
C17 Ir1 N2 C11 -90.8(5) 6_656 .
C17 Ir1 N2 C11 -1.7(4) . .
N1 Ir1 N2 C11 172.4(4) 6_656 .
N1 Ir1 N2 C11 94.7(4) . .
C17 Ir1 N1 C1 -6.7(6) . .
N2 Ir1 N1 C1 88.2(6) 6_656 .
N2 Ir1 N1 C1 -87.7(6) . .
N1 Ir1 N1 C1 179.4(7) 6_656 .
C17 Ir1 N1 C5 174.1(5) . .
N2 Ir1 N1 C5 -91.0(5) 6_656 .
N2 Ir1 N1 C5 93.2(5) . .
N1 Ir1 N1 C5 0.2(4) 6_656 .
C17 Ir1 C17 C16 -87.6(6) 6_656 .
N2 Ir1 C17 C16 -6.9(6) 6_656 .
N2 Ir1 C17 C16 177.8(6) . .
N1 Ir1 C17 C16 86.9(6) . .
C17 Ir1 C17 C12 95.8(5) 6_656 .
N2 Ir1 C17 C12 176.5(5) 6_656 .
N2 Ir1 C17 C12 1.2(4) . .
N1 Ir1 C17 C12 -89.7(5) . .
C14 C13 C12 C17 -0.6(11) . .
C14 C13 C12 C11 178.3(7) . .
C16 C17 C12 C13 1.2(9) . .
Ir1 C17 C12 C13 178.3(5) . .
C16 C17 C12 C11 -177.7(5) . .
Ir1 C17 C12 C11 -0.6(7) . .
C1 N1 C5 C4 0.2(10) . .
Ir1 N1 C5 C4 179.5(6) . .
C1 N1 C5 C5 -180.0(8) . 6_656
Ir1 N1 C5 C5 -0.7(10) . 6_656
C5 N1 C1 C2 0.1(11) . .
Ir1 N1 C1 C2 -179.0(6) . .
C3 C2 C1 N1 -0.6(12) . .
O1 N3 C18 C15 179.5(6) . .
C14 C15 C18 N3 0.7(11) . .
C16 C15 C18 N3 -178.1(6) . .
C11 N2 C7 C8 0.1(10) . .
Ir1 N2 C7 C8 -179.8(5) . .
C9 C8 C7 N2 -2.4(11) . .
C7 N2 C11 C10 1.7(9) . .
Ir1 N2 C11 C10 -178.3(5) . .
C7 N2 C11 C12 -178.2(6) . .
Ir1 N2 C11 C12 1.8(7) . .
C13 C12 C11 N2 -179.7(6) . .
C17 C12 C11 N2 -0.8(8) . .
C13 C12 C11 C10 0.4(11) . .
C17 C12 C11 C10 179.3(6) . .
C14 C15 C16 C17 -1.1(10) . .
C18 C15 C16 C17 177.7(6) . .
C12 C17 C16 C15 -0.3(9) . .
Ir1 C17 C16 C15 -176.9(5) . .
N2 C11 C10 C9 -1.3(10) . .
C12 C11 C10 C9 178.6(6) . .
C11 C10 C9 C8 -0.9(11) . .
C7 C8 C9 C10 2.7(10) . .
C1 C2 C3 C4 0.6(13) . .
C2 C3 C4 C5 -0.3(12) . .
C2 C3 C4 C6 -179.7(8) . .
N1 C5 C4 C3 -0.2(11) . .
C5 C5 C4 C3 -180.0(9) 6_656 .
N1 C5 C4 C6 179.3(7) . .
C5 C5 C4 C6 -0.5(13) 6_656 .
C6 C6 C4 C3 179.7(11) 6_656 .
C6 C6 C4 C5 0.2(15) 6_656 .
C12 C13 C14 C15 -0.9(12) . .
C16 C15 C14 C13 1.7(11) . .
C18 C15 C14 C13 -177.0(7) . .
